data_4066993
loop_
_publ_author_name
'Yang, Chien-Chan'
'Lin, Pei-Syuan'
'Liu, Fu-Chen'
'Lin, Ivan J. B.'
'Lee, Gene-Hsian'
'Peng, Shie-Ming'

_publ_section_title
;
 Glucopyranoside-Incorporated N-Heterocyclic Carbene Complexes of
 Silver(I) and Palladium(II): Efficient Water-Soluble
 Suzuki&#x2212;Miyaura Coupling Palladium(II) Catalysts
;
_journal_issue 22
_journal_name_full Organometallics
_journal_page_first 5959
_journal_paper_doi 10.1021/om100751r
_journal_volume 29
_journal_year 2010
_chemical_absolute_configuration ad
_chemical_formula_sum 'C71 H78 Br2 N4 O18 Pd'
_chemical_formula_weight 1541.60
_chemical_name_systematic
; 
 ? 
;
_space_group_IT_number 5
_symmetry_cell_setting monoclinic
_symmetry_space_group_name_Hall 'C 2y'
_symmetry_space_group_name_H-M 'C 1 2 1'
_atom_sites_solution_hydrogens geom
_atom_sites_solution_primary direct
_atom_sites_solution_secondary difmap
_audit_creation_method SHELXL-97
_cell_angle_alpha 90.00
_cell_angle_beta 114.0742(13)
_cell_angle_gamma 90.00
_cell_formula_units_Z 4
_cell_length_a 41.6048(9)
_cell_length_b 10.2616(2)
_cell_length_c 19.1470(5)
_cell_measurement_reflns_used 19884
_cell_measurement_temperature 150(2)
_cell_measurement_theta_max 25.00
_cell_measurement_theta_min 1.88
_cell_volume 7463.4(3)
_computing_cell_refinement DENZO-SMN
_computing_data_collection 'NONIUS COLLECT'
_computing_data_reduction DENZO-SMN
_computing_molecular_graphics 'Bruker SHELXTL'
_computing_publication_material 'Bruker SHELXTL'
_computing_structure_refinement 'SHELXL-97 (Sheldrick, 1997)'
_computing_structure_solution 'SHELXS-97 (Sheldrick, 1990)'
_diffrn_ambient_temperature 150(2)
_diffrn_measured_fraction_theta_full 0.994
_diffrn_measured_fraction_theta_max 0.994
_diffrn_measurement_device_type 'NONIUS KappaCCD'
_diffrn_measurement_method '\w scans'
_diffrn_radiation_monochromator graphite
_diffrn_radiation_source 'fine-focus sealed tube'
_diffrn_radiation_type MoK\a
_diffrn_radiation_wavelength 0.71073
_diffrn_reflns_av_R_equivalents 0.0288
_diffrn_reflns_av_sigmaI/netI 0.0649
_diffrn_reflns_limit_h_max 48
_diffrn_reflns_limit_h_min -49
_diffrn_reflns_limit_k_max 12
_diffrn_reflns_limit_k_min -12
_diffrn_reflns_limit_l_max 22
_diffrn_reflns_limit_l_min -19
_diffrn_reflns_number 19884
_diffrn_reflns_theta_full 25.00
_diffrn_reflns_theta_max 25.00
_diffrn_reflns_theta_min 1.88
_exptl_absorpt_coefficient_mu 1.387
_exptl_absorpt_correction_T_max 0.877
_exptl_absorpt_correction_T_min 0.718
_exptl_absorpt_correction_type multi-scan
_exptl_crystal_colour colorless
_exptl_crystal_density_diffrn 1.372
_exptl_crystal_density_method 'not measured'
_exptl_crystal_description needle
_exptl_crystal_F_000 3168
_exptl_crystal_size_max 0.30
_exptl_crystal_size_mid 0.15
_exptl_crystal_size_min 0.05
_refine_diff_density_max 0.940
_refine_diff_density_min -0.458
_refine_diff_density_rms 0.095
_refine_ls_abs_structure_details 'Flack H D (1983), Acta Cryst. A39, 876-881'
_refine_ls_abs_structure_Flack 0.023(10)
_refine_ls_extinction_method none
_refine_ls_goodness_of_fit_ref 1.005
_refine_ls_hydrogen_treatment constr
_refine_ls_matrix_type full
_refine_ls_number_parameters 842
_refine_ls_number_reflns 12571
_refine_ls_number_restraints 9
_refine_ls_restrained_S_all 1.006
_refine_ls_R_factor_all 0.1141
_refine_ls_R_factor_gt 0.0640
_refine_ls_shift/su_max 0.012
_refine_ls_shift/su_mean 0.001
_refine_ls_structure_factor_coef Fsqd
_refine_ls_weighting_details 'calc w=1/[\s^2^(Fo^2^)+(0.1106P)^2^+0.0000P] where P=(Fo^2^+2Fc^2^)/3'
_refine_ls_weighting_scheme calc
_refine_ls_wR_factor_gt 0.1626
_refine_ls_wR_factor_ref 0.1822
_reflns_number_gt 7607
_reflns_number_total 12571
_reflns_threshold_expression >2sigma(I)
_cod_data_source_file om100751r_si_001.cif
_cod_data_source_block ic14308
_cod_depositor_comments
;
The following automatic conversions were performed:

'_symmetry_cell_setting' value 'Monoclinic' changed to 'monoclinic'
according to /home/saulius/struct/CIF-dictionaries/cif_core.dic
dictionary named 'cif_core.dic' version 2.4.1 from 2010-06-29.

Automatic conversion script
Id: cif_fix_values 1715 2011-07-08 13:25:40Z adriana 
;
_cod_original_sg_symbol_H-M C2
_cod_original_formula_sum 'C35.50 H39 Br N2 O9 Pd0.50'
_cod_database_code 4066993

loop_
_symmetry_equiv_pos_as_xyz
'x, y, z'
'-x, y, -z'
'x+1/2, y+1/2, z'
'-x+1/2, y+1/2, -z'

loop_
_atom_site_label
_atom_site_type_symbol
_atom_site_fract_x
_atom_site_fract_y
_atom_site_fract_z
_atom_site_U_iso_or_equiv
_atom_site_adp_type
_atom_site_occupancy
_atom_site_symmetry_multiplicity
_atom_site_calc_flag
_atom_site_refinement_flags
Pd Pd 0.715467(16) 1.34820(6) 1.17251(4) 0.0789(2) Uani 1 1 d .
Br1 Br 0.70797(3) 1.52670(7) 1.08443(6) 0.0939(3) Uani 1 1 d .
Br2 Br 0.72490(3) 1.17132(9) 1.26454(6) 0.1037(4) Uani 1 1 d .
O1 O 0.68532(14) 1.2186(5) 0.8705(3) 0.0793(16) Uani 1 1 d .
O2 O 0.62379(14) 1.4009(5) 0.9258(3) 0.0729(14) Uani 1 1 d .
O3 O 0.5816(2) 1.2580(8) 0.9047(5) 0.132(3) Uani 1 1 d .
O4 O 0.59780(13) 1.4485(5) 0.7657(3) 0.0759(15) Uani 1 1 d .
O5 O 0.60708(16) 1.6572(6) 0.8050(4) 0.103(2) Uani 1 1 d .
O6 O 0.65048(13) 1.4321(5) 0.7044(3) 0.0693(14) Uani 1 1 d .
O7 O 0.60446(19) 1.3407(8) 0.6119(4) 0.119(2) Uani 1 1 d .
O8 O 0.70774(13) 1.4001(4) 0.8311(3) 0.0707(14) Uani 1 1 d .
O9 O 0.62305(17) 1.3630(6) 1.2961(3) 0.0934(18) Uani 1 1 d .
O10 O 0.62072(16) 1.0955(6) 1.1678(4) 0.0924(19) Uani 1 1 d .
O11 O 0.5698(3) 1.1083(10) 1.0656(4) 0.146(3) Uani 1 1 d .
O12 O 0.57749(16) 0.9988(6) 1.2420(3) 0.099(2) Uani 1 1 d .
O13 O 0.61247(18) 0.8382(6) 1.3099(4) 0.104(2) Uani 1 1 d .
O14 O 0.5956(3) 1.1002(9) 1.3861(5) 0.121(3) Uani 1 1 d .
O15 O 0.5584(2) 1.2513(12) 1.4042(4) 0.133(3) Uani 1 1 d .
O16 O 0.6556(2) 1.2350(6) 1.4023(4) 0.124(3) Uani 1 1 d .
N1 N 0.76919(19) 1.2102(7) 1.1295(4) 0.088(2) Uani 1 1 d .
N2 N 0.71792(18) 1.1884(7) 1.0385(4) 0.0805(19) Uani 1 1 d .
N3 N 0.7138(3) 1.5716(9) 1.2725(5) 0.109(3) Uani 1 1 d .
N4 N 0.6630(2) 1.4794(6) 1.2229(4) 0.0791(19) Uani 1 1 d .
C1 C 0.7343(2) 1.2388(7) 1.1108(5) 0.079(2) Uani 1 1 d .
C2 C 0.7729(2) 1.1450(9) 1.0707(6) 0.087(3) Uani 1 1 d .
H2 H 0.7946 1.1154 1.0711 0.105 Uiso 1 1 calc R
C3 C 0.7420(2) 1.1296(7) 1.0137(6) 0.086(3) Uani 1 1 d .
H3 H 0.7370 1.0878 0.9661 0.103 Uiso 1 1 calc R
C4 C 0.6807(2) 1.2035(7) 0.9925(5) 0.074(2) Uani 1 1 d .
H4A H 0.6693 1.2440 1.0236 0.089 Uiso 1 1 calc R
H4B H 0.6698 1.1169 0.9754 0.089 Uiso 1 1 calc R
C5 C 0.6747(2) 1.2899(8) 0.9222(5) 0.075(2) Uani 1 1 d .
H5 H 0.6893 1.3704 0.9394 0.089 Uiso 1 1 calc R
C6 C 0.63595(19) 1.3288(7) 0.8773(5) 0.075(2) Uani 1 1 d .
H6 H 0.6211 1.2493 0.8573 0.090 Uiso 1 1 calc R
C7 C 0.63397(19) 1.4155(8) 0.8116(4) 0.072(2) Uani 1 1 d .
H7 H 0.6478 1.4969 0.8323 0.087 Uiso 1 1 calc R
C8 C 0.64855(19) 1.3449(8) 0.7613(4) 0.076(2) Uani 1 1 d .
H8 H 0.6328 1.2700 0.7354 0.091 Uiso 1 1 calc R
C9 C 0.6856(2) 1.2944(7) 0.8082(5) 0.070(2) Uani 1 1 d .
H9 H 0.6930 1.2375 0.7749 0.084 Uiso 1 1 calc R
C10 C 0.7445(2) 1.3661(9) 0.8605(5) 0.087(2) Uani 1 1 d .
H10A H 0.7517 1.3274 0.9115 0.131 Uiso 1 1 calc R
H10B H 0.7585 1.4447 0.8640 0.131 Uiso 1 1 calc R
H10C H 0.7483 1.3032 0.8262 0.131 Uiso 1 1 calc R
C11 C 0.5958(2) 1.3613(8) 0.9352(5) 0.078(2) Uani 1 1 d .
C12 C 0.5850(2) 1.4439(8) 0.9814(5) 0.070(2) Uani 1 1 d .
C13 C 0.6024(2) 1.5600(8) 1.0102(6) 0.090(3) Uani 1 1 d .
H13 H 0.6226 1.5839 1.0016 0.107 Uiso 1 1 calc R
C14 C 0.5899(3) 1.6411(9) 1.0519(6) 0.094(3) Uani 1 1 d .
H14 H 0.6007 1.7236 1.0685 0.112 Uiso 1 1 calc R
C15 C 0.5633(3) 1.6060(11) 1.0690(6) 0.093(3) Uani 1 1 d .
H15 H 0.5558 1.6626 1.0988 0.112 Uiso 1 1 calc R
C16 C 0.5457(3) 1.4845(12) 1.0435(6) 0.101(3) Uani 1 1 d .
H16 H 0.5268 1.4582 1.0561 0.121 Uiso 1 1 calc R
C17 C 0.5572(3) 1.4076(11) 0.9999(6) 0.095(3) Uani 1 1 d .
H17 H 0.5458 1.3267 0.9816 0.114 Uiso 1 1 calc R
C18 C 0.5877(2) 1.5735(9) 0.7649(5) 0.082(2) Uani 1 1 d .
C19 C 0.5501(2) 1.5926(10) 0.7053(6) 0.091(3) Uani 1 1 d D
C20 C 0.5323(3) 1.5017(15) 0.6564(6) 0.126(4) Uani 1 1 d .
H20 H 0.5424 1.4183 0.6574 0.151 Uiso 1 1 calc R
C21 C 0.4994(4) 1.529(2) 0.6047(8) 0.176(7) Uani 1 1 d .
H21 H 0.4863 1.4665 0.5675 0.211 Uiso 1 1 calc R
C22 C 0.4850(4) 1.651(2) 0.6069(9) 0.154(6) Uani 1 1 d .
H22 H 0.4618 1.6716 0.5712 0.185 Uiso 1 1 calc R
C23 C 0.5035(4) 1.7395(17) 0.6585(8) 0.130(5) Uani 1 1 d .
H23 H 0.4931 1.8217 0.6591 0.155 Uiso 1 1 calc R
C24 C 0.5352(3) 1.7166(11) 0.7079(7) 0.107(3) Uani 1 1 d D
H24 H 0.5481 1.7803 0.7448 0.128 Uiso 1 1 calc R
C25 C 0.6285(3) 1.4171(9) 0.6313(6) 0.086(3) Uani 1 1 d .
C26 C 0.6362(3) 1.5065(11) 0.5808(5) 0.092(3) Uani 1 1 d .
C27 C 0.6123(3) 1.5187(15) 0.5081(6) 0.125(4) Uani 1 1 d .
H27 H 0.5906 1.4724 0.4902 0.150 Uiso 1 1 calc R
C28 C 0.6207(5) 1.604(2) 0.4593(8) 0.165(6) Uani 1 1 d .
H28 H 0.6044 1.6139 0.4077 0.198 Uiso 1 1 calc R
C29 C 0.6511(4) 1.6707(19) 0.4844(8) 0.152(6) Uani 1 1 d .
H29 H 0.6551 1.7288 0.4502 0.182 Uiso 1 1 calc R
C30 C 0.6760(4) 1.6588(11) 0.5559(6) 0.115(4) Uani 1 1 d .
H30 H 0.6976 1.7053 0.5728 0.138 Uiso 1 1 calc R
C31 C 0.6680(3) 1.5711(10) 0.6052(6) 0.095(3) Uani 1 1 d .
H31 H 0.6851 1.5574 0.6559 0.114 Uiso 1 1 calc R
C32 C 0.7974(2) 1.2503(10) 1.1996(5) 0.094(3) Uani 1 1 d .
H32A H 0.8130 1.1749 1.2226 0.113 Uiso 1 1 calc R
H32B H 0.7876 1.2797 1.2360 0.113 Uiso 1 1 calc R
C33 C 0.8188(3) 1.3596(12) 1.1866(6) 0.114(3) Uani 1 1 d .
H33A H 0.8032 1.4349 1.1640 0.136 Uiso 1 1 calc R
H33B H 0.8281 1.3303 1.1491 0.136 Uiso 1 1 calc R
C34 C 0.8498(3) 1.4044(16) 1.2597(6) 0.137(5) Uani 1 1 d .
H34A H 0.8401 1.4559 1.2904 0.165 Uiso 1 1 calc R
H34B H 0.8611 1.3260 1.2898 0.165 Uiso 1 1 calc R
C35 C 0.8765(4) 1.4805(13) 1.2500(10) 0.190(8) Uani 1 1 d .
H35A H 0.8675 1.5142 1.1976 0.285 Uiso 1 1 calc R
H35B H 0.8972 1.4259 1.2597 0.285 Uiso 1 1 calc R
H35C H 0.8831 1.5535 1.2862 0.285 Uiso 1 1 calc R
C36 C 0.6961(2) 1.4686(8) 1.2314(5) 0.079(2) Uani 1 1 d .
C37 C 0.6908(4) 1.6431(11) 1.2927(6) 0.110(4) Uani 1 1 d .
H37 H 0.6967 1.7186 1.3241 0.132 Uiso 1 1 calc R
C38 C 0.6586(3) 1.5884(9) 1.2608(6) 0.097(3) Uani 1 1 d .
H38 H 0.6375 1.6181 1.2637 0.117 Uiso 1 1 calc R
C39 C 0.6361(2) 1.3802(8) 1.1878(5) 0.080(2) Uani 1 1 d .
H39A H 0.6415 1.3312 1.1493 0.097 Uiso 1 1 calc R
H39B H 0.6129 1.4225 1.1612 0.097 Uiso 1 1 calc R
C40 C 0.6347(2) 1.2879(10) 1.2472(5) 0.093(3) Uani 1 1 d .
H40 H 0.6587 1.2516 1.2777 0.112 Uiso 1 1 calc R
C41 C 0.6079(2) 1.1741(10) 1.2124(6) 0.092(3) Uani 1 1 d .
H41 H 0.5842 1.2100 1.1794 0.111 Uiso 1 1 calc R
C42 C 0.6056(3) 1.0947(9) 1.2760(6) 0.106(4) Uani 1 1 d .
H42 H 0.6286 1.0505 1.3061 0.127 Uiso 1 1 calc R
C43 C 0.5952(3) 1.1825(11) 1.3272(5) 0.105(3) Uani 1 1 d .
H43 H 0.5713 1.2212 1.2986 0.126 Uiso 1 1 calc R
C44 C 0.6235(3) 1.2889(11) 1.3589(6) 0.118(4) Uani 1 1 d .
H44 H 0.6168 1.3476 1.3925 0.142 Uiso 1 1 calc R
C45 C 0.6825(3) 1.3288(11) 1.4378(6) 0.143(5) Uani 1 1 d .
H45A H 0.6848 1.3845 1.3985 0.214 Uiso 1 1 calc R
H45B H 0.7048 1.2841 1.4664 0.214 Uiso 1 1 calc R
H45C H 0.6763 1.3825 1.4728 0.214 Uiso 1 1 calc R
C46 C 0.6005(3) 1.0729(10) 1.0950(6) 0.095(3) Uani 1 1 d .
C47 C 0.6174(3) 0.9938(9) 1.0543(7) 0.101(3) Uani 1 1 d .
C48 C 0.6493(3) 0.9404(11) 1.0924(8) 0.116(4) Uani 1 1 d .
H48 H 0.6622 0.9631 1.1445 0.139 Uiso 1 1 calc R
C49 C 0.6635(3) 0.8569(15) 1.0598(11) 0.134(5) Uani 1 1 d .
H49 H 0.6851 0.8140 1.0885 0.161 Uiso 1 1 calc R
C50 C 0.6455(4) 0.8359(12) 0.9833(12) 0.136(5) Uani 1 1 d .
H50 H 0.6554 0.7810 0.9571 0.163 Uiso 1 1 calc R
C51 C 0.6129(5) 0.8938(14) 0.9432(8) 0.138(5) Uani 1 1 d .
H51 H 0.6005 0.8760 0.8902 0.166 Uiso 1 1 calc R
C52 C 0.5987(3) 0.9741(10) 0.9777(7) 0.108(3) Uani 1 1 d .
H52 H 0.5767 1.0154 0.9504 0.129 Uiso 1 1 calc R
C53 C 0.5845(3) 0.8751(9) 1.2641(5) 0.087(3) Uani 1 1 d .
C54 C 0.5532(3) 0.7890(9) 1.2272(5) 0.083(2) Uani 1 1 d .
C55 C 0.5223(3) 0.8336(10) 1.1739(5) 0.094(3) Uani 1 1 d .
H55 H 0.5198 0.9228 1.1594 0.112 Uiso 1 1 calc R
C56 C 0.4944(3) 0.7486(12) 1.1405(6) 0.101(3) Uani 1 1 d .
H56 H 0.4728 0.7799 1.1028 0.121 Uiso 1 1 calc R
C57 C 0.4975(4) 0.6201(14) 1.1611(8) 0.122(4) Uani 1 1 d .
H57 H 0.4777 0.5643 1.1400 0.146 Uiso 1 1 calc R
C58 C 0.5297(4) 0.5695(13) 1.2130(7) 0.120(4) Uani 1 1 d .
H58 H 0.5322 0.4795 1.2256 0.144 Uiso 1 1 calc R
C59 C 0.5577(3) 0.6554(10) 1.2453(6) 0.109(4) Uani 1 1 d .
H59 H 0.5800 0.6238 1.2798 0.131 Uiso 1 1 calc R
C60 C 0.5758(4) 1.1356(15) 1.4132(8) 0.125(6) Uani 1 1 d .
C61 C 0.5719(3) 1.0431(14) 1.4731(8) 0.123(4) Uani 1 1 d .
C62 C 0.5495(4) 1.081(2) 1.5091(10) 0.194(9) Uani 1 1 d .
H62 H 0.5383 1.1632 1.5011 0.233 Uiso 1 1 calc R
C63 C 0.5450(4) 0.9811(19) 1.5598(11) 0.174(8) Uani 1 1 d .
H63 H 0.5294 0.9963 1.5838 0.209 Uiso 1 1 calc R
C64 C 0.5622(4) 0.874(2) 1.5712(11) 0.174(8) Uani 1 1 d .
H64 H 0.5586 0.8118 1.6040 0.209 Uiso 1 1 calc R
C65 C 0.5845(4) 0.8439(16) 1.5411(8) 0.146(5) Uani 1 1 d .
H65 H 0.5983 0.7668 1.5554 0.176 Uiso 1 1 calc R
C66 C 0.5870(4) 0.9310(13) 1.4868(7) 0.146(6) Uani 1 1 d .
H66 H 0.6004 0.9058 1.4591 0.175 Uiso 1 1 calc R
C67 C 0.7509(3) 1.5951(12) 1.3013(7) 0.121(4) Uani 1 1 d D
H67A H 0.7549 1.6903 1.3022 0.145 Uiso 1 1 calc R
H67B H 0.7600 1.5559 1.2657 0.145 Uiso 1 1 calc R
C68 C 0.7715(3) 1.5410(14) 1.3807(7) 0.135(4) Uani 1 1 d D
H68A H 0.7617 1.4537 1.3826 0.162 Uiso 1 1 calc R
H68B H 0.7664 1.5970 1.4170 0.162 Uiso 1 1 calc R
C69 C 0.8124(5) 1.526(2) 1.4124(14) 0.242(10) Uiso 1 1 d D
H69A H 0.8215 1.4955 1.4661 0.291 Uiso 1 1 calc R
H69B H 0.8183 1.4591 1.3822 0.291 Uiso 1 1 calc R
C70 C 0.8306(7) 1.654(2) 1.4092(14) 0.250 Uiso 1 1 d D
H70A H 0.8166 1.6995 1.3616 0.375 Uiso 1 1 calc R
H70B H 0.8540 1.6350 1.4112 0.375 Uiso 1 1 calc R
H70C H 0.8328 1.7083 1.4529 0.375 Uiso 1 1 calc R
O17 O 0.7621(4) 1.4157(16) 1.6222(9) 0.237(6) Uiso 1 1 d D
H17A H 0.7770 1.4388 1.6654 0.355 Uiso 1 1 d R
C71 C 0.7723(6) 1.468(2) 1.5599(11) 0.228(9) Uiso 1 1 d D
H71A H 0.7834 1.5538 1.5751 0.342 Uiso 1 1 calc R
H71B H 0.7513 1.4760 1.5121 0.342 Uiso 1 1 calc R
H71C H 0.7890 1.4080 1.5525 0.342 Uiso 1 1 calc R
O18 O 0.4981(6) 1.204(3) 0.8025(12) 0.338(10) Uiso 1 1 d D
H18A H 0.4808 1.2301 0.8166 0.507 Uiso 1 1 d RD
H18B H 0.5158 1.2691 0.8262 0.507 Uiso 1 1 d RD

loop_
_atom_site_aniso_label
_atom_site_aniso_U_11
_atom_site_aniso_U_22
_atom_site_aniso_U_33
_atom_site_aniso_U_23
_atom_site_aniso_U_13
_atom_site_aniso_U_12
Pd 0.0620(3) 0.0511(3) 0.0908(4) 0.0147(3) -0.0024(3) -0.0078(3)
Br1 0.0915(7) 0.0523(5) 0.1079(7) 0.0182(5) 0.0102(5) -0.0096(4)
Br2 0.0995(7) 0.0740(6) 0.1059(7) 0.0328(5) 0.0095(6) 0.0059(5)
O1 0.066(3) 0.049(3) 0.093(4) 0.002(3) 0.002(3) 0.006(2)
O2 0.052(3) 0.065(3) 0.083(4) -0.001(3) 0.009(3) -0.013(3)
O3 0.122(6) 0.112(6) 0.179(7) -0.025(5) 0.079(6) -0.047(5)
O4 0.050(3) 0.060(3) 0.083(3) 0.008(3) -0.008(2) -0.002(2)
O5 0.071(4) 0.054(3) 0.140(5) -0.004(4) -0.003(4) 0.002(3)
O6 0.068(3) 0.050(3) 0.068(3) 0.000(3) 0.005(3) 0.005(2)
O7 0.106(5) 0.109(5) 0.091(4) -0.014(4) -0.012(4) -0.008(5)
O8 0.056(3) 0.039(2) 0.090(3) -0.010(2) 0.002(2) -0.001(2)
O9 0.111(4) 0.061(3) 0.083(4) 0.006(3) 0.013(3) -0.020(3)
O10 0.075(4) 0.061(3) 0.101(5) 0.012(3) -0.005(4) -0.007(3)
O11 0.151(8) 0.145(7) 0.095(5) 0.005(5) 0.002(5) 0.057(6)
O12 0.087(4) 0.067(4) 0.091(4) 0.016(3) -0.015(3) -0.028(3)
O13 0.105(5) 0.072(4) 0.097(4) 0.018(4) 0.003(4) -0.034(4)
O14 0.124(7) 0.105(6) 0.115(6) 0.027(5) 0.028(5) -0.031(6)
O15 0.091(5) 0.188(10) 0.094(5) 0.027(6) 0.011(4) -0.044(6)
O16 0.145(6) 0.075(4) 0.082(4) 0.019(3) -0.026(4) -0.041(4)
N1 0.070(5) 0.062(4) 0.098(5) 0.023(4) 0.000(4) 0.004(4)
N2 0.062(4) 0.055(4) 0.094(5) 0.016(4) 0.001(4) 0.008(3)
N3 0.126(8) 0.070(5) 0.105(6) -0.003(5) 0.019(6) -0.032(6)
N4 0.071(5) 0.046(4) 0.098(5) 0.007(4) 0.011(4) -0.003(3)
C1 0.082(6) 0.043(4) 0.088(6) 0.020(4) 0.011(5) 0.004(4)
C2 0.073(6) 0.059(5) 0.102(7) 0.001(5) 0.008(5) 0.004(4)
C3 0.068(6) 0.045(4) 0.109(7) 0.025(4) 0.000(5) 0.010(4)
C4 0.061(5) 0.047(4) 0.093(6) 0.021(4) 0.009(4) -0.008(4)
C5 0.067(5) 0.045(4) 0.090(6) 0.002(4) 0.011(4) -0.001(4)
C6 0.054(4) 0.045(4) 0.093(6) -0.004(4) -0.002(4) -0.007(4)
C7 0.050(4) 0.053(4) 0.079(5) 0.011(4) -0.009(4) -0.003(3)
C8 0.068(5) 0.052(4) 0.081(5) -0.016(5) 0.005(4) -0.007(4)
C9 0.079(6) 0.039(4) 0.076(5) 0.002(4) 0.015(4) 0.006(4)
C10 0.059(5) 0.067(5) 0.114(6) -0.008(5) 0.013(4) -0.001(4)
C11 0.067(5) 0.049(5) 0.102(6) 0.009(5) 0.018(4) -0.016(5)
C12 0.044(5) 0.056(5) 0.092(6) 0.019(4) 0.008(4) 0.000(4)
C13 0.080(6) 0.062(5) 0.131(8) 0.032(5) 0.046(6) 0.020(5)
C14 0.105(8) 0.061(5) 0.120(8) 0.006(5) 0.052(7) 0.006(5)
C15 0.088(7) 0.089(7) 0.106(7) 0.018(6) 0.043(6) 0.036(6)
C16 0.081(7) 0.103(8) 0.105(7) -0.010(6) 0.024(6) 0.003(6)
C17 0.074(6) 0.092(7) 0.092(6) 0.003(6) 0.006(5) -0.017(5)
C18 0.063(5) 0.068(6) 0.091(6) 0.021(5) 0.008(5) 0.018(5)
C19 0.060(5) 0.113(8) 0.103(7) 0.030(6) 0.035(5) 0.022(6)
C20 0.062(6) 0.162(12) 0.107(8) -0.029(8) -0.014(5) 0.012(7)
C21 0.107(10) 0.25(2) 0.113(10) -0.017(12) -0.010(8) 0.035(13)
C22 0.074(8) 0.213(19) 0.139(12) 0.019(12) 0.007(8) 0.056(11)
C23 0.102(10) 0.159(13) 0.133(10) 0.053(10) 0.054(9) 0.055(10)
C24 0.069(7) 0.122(9) 0.129(8) 0.036(7) 0.040(6) 0.034(6)
C25 0.080(6) 0.065(5) 0.087(7) -0.025(5) 0.008(5) 0.007(5)
C26 0.103(8) 0.089(7) 0.070(6) 0.002(6) 0.019(6) 0.024(6)
C27 0.105(8) 0.168(12) 0.069(6) 0.012(7) 0.002(6) 0.042(8)
C28 0.121(12) 0.230(18) 0.098(9) 0.061(11) -0.003(8) 0.029(12)
C29 0.129(12) 0.207(17) 0.108(10) 0.069(11) 0.036(9) 0.058(12)
C30 0.149(10) 0.094(7) 0.093(7) 0.001(7) 0.041(7) 0.031(7)
C31 0.113(8) 0.076(6) 0.073(6) 0.004(5) 0.012(6) 0.019(6)
C32 0.076(6) 0.096(7) 0.076(6) 0.014(5) -0.004(5) 0.002(5)
C33 0.092(6) 0.099(7) 0.101(7) 0.017(6) -0.011(5) -0.031(6)
C34 0.096(8) 0.181(13) 0.095(7) -0.022(8) -0.002(6) -0.040(9)
C35 0.136(12) 0.082(8) 0.248(18) 0.007(10) -0.028(11) -0.008(8)
C36 0.075(6) 0.050(5) 0.085(6) -0.007(4) 0.006(5) -0.016(4)
C37 0.140(10) 0.075(7) 0.089(7) 0.004(6) 0.021(7) -0.034(7)
C38 0.104(8) 0.062(6) 0.109(7) 0.003(5) 0.026(6) 0.003(5)
C39 0.064(5) 0.052(5) 0.093(6) 0.019(4) -0.001(4) -0.002(4)
C40 0.070(6) 0.077(6) 0.084(6) 0.016(6) -0.019(5) -0.020(5)
C41 0.069(6) 0.076(6) 0.096(6) 0.016(6) -0.003(5) -0.007(5)
C42 0.104(7) 0.066(5) 0.094(7) 0.018(6) -0.013(6) -0.029(5)
C43 0.109(8) 0.097(7) 0.070(6) 0.020(6) -0.003(5) -0.037(6)
C44 0.142(10) 0.082(6) 0.084(6) 0.029(6) -0.001(7) -0.036(7)
C45 0.136(9) 0.087(7) 0.114(7) 0.021(6) -0.043(7) -0.067(7)
C46 0.085(7) 0.069(6) 0.084(6) 0.020(5) -0.013(6) 0.008(5)
C47 0.077(7) 0.051(5) 0.141(10) 0.019(6) 0.010(7) -0.004(5)
C48 0.091(8) 0.072(6) 0.161(10) -0.003(7) 0.028(8) -0.022(6)
C49 0.086(8) 0.098(9) 0.202(15) -0.007(11) 0.042(9) -0.032(8)
C50 0.133(11) 0.070(7) 0.217(17) 0.002(10) 0.084(12) -0.026(8)
C51 0.180(15) 0.091(9) 0.130(10) 0.011(8) 0.048(11) -0.023(9)
C52 0.118(9) 0.073(6) 0.107(8) -0.009(6) 0.020(7) 0.020(6)
C53 0.080(6) 0.081(7) 0.070(5) 0.021(5) 0.000(5) -0.024(5)
C54 0.096(7) 0.075(5) 0.066(5) -0.010(4) 0.022(5) -0.023(5)
C55 0.087(6) 0.083(6) 0.094(6) 0.006(6) 0.020(5) -0.007(6)
C56 0.085(7) 0.103(8) 0.103(7) -0.040(6) 0.026(6) -0.010(6)
C57 0.109(10) 0.126(11) 0.141(11) -0.060(9) 0.062(9) -0.052(8)
C58 0.138(11) 0.105(8) 0.105(8) -0.010(7) 0.038(8) -0.039(8)
C59 0.117(8) 0.089(7) 0.101(7) 0.005(6) 0.023(6) -0.051(6)
C60 0.090(9) 0.104(10) 0.111(10) 0.058(9) -0.030(7) -0.055(8)
C61 0.067(7) 0.114(10) 0.144(10) 0.016(9) -0.003(7) -0.021(6)
C62 0.084(9) 0.27(2) 0.200(16) 0.129(17) 0.026(10) 0.021(12)
C63 0.107(11) 0.185(17) 0.246(19) 0.105(16) 0.089(12) 0.011(11)
C64 0.076(8) 0.200(19) 0.207(16) 0.119(16) 0.018(9) 0.003(11)
C65 0.120(11) 0.121(10) 0.143(11) 0.024(10) -0.004(9) -0.044(10)
C66 0.164(12) 0.084(8) 0.120(9) 0.043(7) -0.013(8) -0.052(8)
C67 0.101(8) 0.115(8) 0.131(9) -0.032(8) 0.031(7) -0.071(7)
C68 0.088(8) 0.130(10) 0.149(10) -0.018(9) 0.008(7) -0.017(7)

loop_
_atom_type_symbol
_atom_type_description
_atom_type_scat_dispersion_real
_atom_type_scat_dispersion_imag
_atom_type_scat_source
C C 0.0033 0.0016 'International Tables Vol C Tables 4.2.6.8 and 6.1.1.4'
H H 0.0000 0.0000 'International Tables Vol C Tables 4.2.6.8 and 6.1.1.4'
N N 0.0061 0.0033 'International Tables Vol C Tables 4.2.6.8 and 6.1.1.4'
O O 0.0106 0.0060 'International Tables Vol C Tables 4.2.6.8 and 6.1.1.4'
Br Br -0.2901 2.4595 'International Tables Vol C Tables 4.2.6.8 and 6.1.1.4'
Pd Pd -0.9988 1.0072 'International Tables Vol C Tables 4.2.6.8 and 6.1.1.4'

loop_
_geom_angle_atom_site_label_1
_geom_angle_atom_site_label_2
_geom_angle_atom_site_label_3
_geom_angle
C1 Pd C36 176.7(4)
C1 Pd Br1 89.0(2)
C36 Pd Br1 87.7(2)
C1 Pd Br2 91.3(2)
C36 Pd Br2 92.0(2)
Br1 Pd Br2 178.05(4)
C9 O1 C5 114.1(5)
C11 O2 C6 119.8(6)
C18 O4 C7 118.3(6)
C25 O6 C8 119.9(7)
C9 O8 C10 113.6(6)
C44 O9 C40 111.9(8)
C46 O10 C41 119.9(8)
C53 O12 C42 117.9(7)
C60 O14 C43 112.5(12)
C44 O16 C45 113.5(8)
C2 N1 C1 110.6(7)
C2 N1 C32 125.6(8)
C1 N1 C32 123.7(9)
C1 N2 C3 111.9(7)
C1 N2 C4 122.8(8)
C3 N2 C4 125.1(8)
C36 N3 C37 107.8(10)
C36 N3 C67 127.3(11)
C37 N3 C67 124.3(10)
C36 N4 C38 110.8(8)
C36 N4 C39 124.1(7)
C38 N4 C39 124.5(8)
N2 C1 N1 102.6(8)
N2 C1 Pd 130.8(7)
N1 C1 Pd 126.2(7)
C3 C2 N1 109.8(9)
C2 C3 N2 105.1(9)
N2 C4 C5 110.1(6)
O1 C5 C6 107.1(6)
O1 C5 C4 108.8(6)
C6 C5 C4 113.3(7)
O2 C6 C7 108.7(6)
O2 C6 C5 109.8(6)
C7 C6 C5 107.9(6)
O4 C7 C6 109.5(6)
O4 C7 C8 108.3(6)
C6 C7 C8 110.3(7)
O6 C8 C7 110.2(6)
O6 C8 C9 107.6(6)
C7 C8 C9 111.0(6)
O8 C9 O1 113.3(6)
O8 C9 C8 107.8(6)
O1 C9 C8 109.1(7)
O3 C11 O2 118.6(9)
O3 C11 C12 126.5(9)
O2 C11 C12 114.9(7)
C13 C12 C17 118.8(9)
C13 C12 C11 121.0(8)
C17 C12 C11 120.2(8)
C12 C13 C14 119.0(9)
C15 C14 C13 121.6(10)
C14 C15 C16 121.0(10)
C17 C16 C15 117.0(10)
C16 C17 C12 122.4(10)
O5 C18 O4 123.0(7)
O5 C18 C19 126.6(8)
O4 C18 C19 110.4(8)
C20 C19 C24 122.2(10)
C20 C19 C18 123.3(9)
C24 C19 C18 114.6(10)
C19 C20 C21 118.7(15)
C20 C21 C22 118.9(16)
C23 C22 C21 120.5(13)
C24 C23 C22 122.0(14)
C23 C24 C19 117.6(13)
O7 C25 O6 121.7(10)
O7 C25 C26 125.7(9)
O6 C25 C26 112.5(9)
C27 C26 C31 120.6(12)
C27 C26 C25 118.2(12)
C31 C26 C25 121.1(9)
C26 C27 C28 117.2(14)
C29 C28 C27 121.8(12)
C28 C29 C30 122.7(14)
C29 C30 C31 115.9(14)
C26 C31 C30 121.6(10)
N1 C32 C33 111.8(8)
C32 C33 C34 113.7(9)
C35 C34 C33 116.9(11)
N4 C36 N3 107.4(9)
N4 C36 Pd 127.4(6)
N3 C36 Pd 123.5(9)
C38 C37 N3 109.0(10)
C37 C38 N4 104.8(10)
N4 C39 C40 110.5(6)
O9 C40 C39 106.4(8)
O9 C40 C41 107.8(9)
C39 C40 C41 112.9(7)
O10 C41 C42 110.0(9)
O10 C41 C40 107.5(9)
C42 C41 C40 109.2(8)
O12 C42 C41 107.9(8)
O12 C42 C43 107.3(9)
C41 C42 C43 109.3(9)
O14 C43 C42 104.4(10)
O14 C43 C44 110.8(8)
C42 C43 C44 107.5(10)
O16 C44 O9 113.8(10)
O16 C44 C43 110.7(9)
O9 C44 C43 107.7(8)
O11 C46 O10 121.9(12)
O11 C46 C47 123.4(9)
O10 C46 C47 114.5(9)
C48 C47 C52 121.8(13)
C48 C47 C46 120.9(12)
C52 C47 C46 117.3(9)
C49 C48 C47 122.5(14)
C48 C49 C50 116.9(14)
C49 C50 C51 120.7(14)
C52 C51 C50 121.3(14)
C51 C52 C47 116.7(12)
O13 C53 O12 123.7(8)
O13 C53 C54 124.0(9)
O12 C53 C54 112.2(8)
C55 C54 C59 120.3(9)
C55 C54 C53 122.3(9)
C59 C54 C53 117.2(9)
C54 C55 C56 119.7(10)
C57 C56 C55 120.7(11)
C56 C57 C58 120.9(11)
C59 C58 C57 117.8(12)
C58 C59 C54 120.3(11)
O14 C60 O15 129.3(12)
O14 C60 C61 115.7(15)
O15 C60 C61 114.7(17)
C66 C61 C62 120.3(15)
C66 C61 C60 120.8(17)
C62 C61 C60 118.8(15)
C61 C62 C63 114.7(18)
C64 C63 C62 119.6(16)
C63 C64 C65 125.0(17)
C64 C65 C66 116.9(18)
C61 C66 C65 122.9(18)
N3 C67 C68 114.0(9)
C67 C68 C69 120.6(14)
C70 C69 C68 112.3(19)

loop_
_geom_bond_atom_site_label_1
_geom_bond_atom_site_label_2
_geom_bond_distance
Pd C1 2.006(10)
Pd C36 2.046(10)
Pd Br1 2.4223(10)
Pd Br2 2.4472(10)
O1 C9 1.429(10)
O1 C5 1.438(10)
O2 C11 1.315(9)
O2 C6 1.432(10)
O3 C11 1.237(11)
O4 C18 1.347(10)
O4 C7 1.440(9)
O5 C18 1.212(10)
O6 C25 1.332(10)
O6 C8 1.437(10)
O7 C25 1.205(11)
O8 C9 1.375(9)
O8 C10 1.440(9)
O9 C44 1.417(12)
O9 C40 1.440(13)
O10 C46 1.322(11)
O10 C41 1.428(12)
O11 C46 1.224(12)
O12 C53 1.332(11)
O12 C42 1.463(11)
O13 C53 1.197(10)
O14 C60 1.195(19)
O14 C43 1.403(13)
O15 C60 1.363(19)
O16 C44 1.369(14)
O16 C45 1.421(11)
N1 C2 1.372(12)
N1 C1 1.378(11)
N1 C32 1.437(11)
N2 C1 1.371(11)
N2 C3 1.406(12)
N2 C4 1.445(10)
N3 C36 1.344(11)
N3 C37 1.381(15)
N3 C67 1.431(14)
N4 C36 1.325(11)
N4 C38 1.386(12)
N4 C39 1.457(10)
C2 C3 1.314(12)
C4 C5 1.545(11)
C5 C6 1.538(11)
C6 C7 1.515(11)
C7 C8 1.517(11)
C8 C9 1.523(11)
C11 C12 1.422(12)
C12 C13 1.387(12)
C12 C17 1.393(13)
C13 C14 1.393(13)
C14 C15 1.328(14)
C15 C16 1.427(15)
C16 C17 1.369(14)
C18 C19 1.528(12)
C19 C20 1.314(15)
C19 C24 1.426(12)
C20 C21 1.354(17)
C21 C22 1.40(2)
C22 C23 1.33(2)
C23 C24 1.292(15)
C25 C26 1.459(14)
C26 C27 1.347(13)
C26 C31 1.380(14)
C27 C28 1.43(2)
C28 C29 1.34(2)
C29 C30 1.344(17)
C30 C31 1.439(15)
C32 C33 1.514(14)
C33 C34 1.535(13)
C34 C35 1.431(19)
C37 C38 1.347(15)
C39 C40 1.500(12)
C40 C41 1.565(13)
C41 C42 1.499(14)
C42 C43 1.520(17)
C43 C44 1.537(14)
C46 C47 1.486(16)
C47 C48 1.342(15)
C47 C52 1.366(14)
C48 C49 1.331(17)
C49 C50 1.363(19)
C50 C51 1.390(19)
C51 C52 1.336(17)
C53 C54 1.492(12)
C54 C55 1.354(12)
C54 C59 1.408(14)
C55 C56 1.383(14)
C56 C57 1.368(18)
C57 C58 1.399(17)
C58 C59 1.389(15)
C60 C61 1.547(19)
C61 C66 1.285(19)
C61 C62 1.42(2)
C62 C63 1.47(2)
C63 C64 1.28(2)
C64 C65 1.31(2)
C65 C66 1.407(18)
C67 C68 1.513(13)
C68 C69 1.564(16)
C69 C70 1.526(17)
O17 C71 1.520(15)
